data_7242583
loop_
_publ_author_name
'Huang, Xing'
'Zhao, Zhiying'
'Zhang, Mengsi'
'He, Zhangzhen'

_publ_section_title
;
 Crystal-to-crystal transformation of a new selenite compound
 CaNi2(SeO3)3&#x00B7;2H2O induced by dehydration
;
_journal_issue 17
_journal_name_full CrystEngComm
_journal_page_first 3126
_journal_page_last 3132
_journal_paper_doi 10.1039/D1CE00190F
_journal_volume 23
_journal_year 2021
_chemical_formula_moiety '0.5(Ca2 H6 Ni4 O21 Se6)'
_chemical_formula_sum 'Ca H3 Ni2 O10.5 Se3'
_chemical_formula_weight 565.40
_chemical_name_systematic CaNi2(SeO3)3(1.5H2O)
_space_group_crystal_system monoclinic
_space_group_IT_number 11
_space_group_name_Hall '-P 2yb'
_space_group_name_H-M_alt 'P 1 21/m 1'
_atom_sites_solution_hydrogens difmap
_audit_creation_date 2020-10-22
_audit_creation_method
;
Olex2 1.2
(compiled 2018.05.29 svn.r3508 for OlexSys, GUI svn.r5506)
;
_audit_update_record
;
2021-01-17 deposited with the CCDC.	2021-03-11 downloaded from the CCDC.
;
_cell_angle_alpha 90
_cell_angle_beta 115.115(3)
_cell_angle_gamma 90
_cell_formula_units_Z 2
_cell_length_a 7.7605(2)
_cell_length_b 7.33360(10)
_cell_length_c 8.9393(2)
_cell_measurement_reflns_used 4342
_cell_measurement_temperature 293(2)
_cell_measurement_theta_max 33.0470
_cell_measurement_theta_min 2.5290
_cell_volume 460.66(2)
_computing_cell_refinement 'CrysAlisPro 1.171.39.46c (Rigaku OD, 2018)'
_computing_data_collection 'CrysAlisPro 1.171.39.46c (Rigaku OD, 2018)'
_computing_data_reduction 'CrysAlisPro 1.171.39.46c (Rigaku OD, 2018)'
_computing_molecular_graphics 'Olex2 (Dolomanov et al., 2009)'
_computing_publication_material 'Olex2 (Dolomanov et al., 2009)'
_computing_structure_refinement 'ShelXL (Sheldrick, 2015)'
_computing_structure_solution 'SHELXT 2014/5 (Sheldrick, 2014)'
_diffrn_ambient_temperature 298
_diffrn_detector 'CCD plate'
_diffrn_measured_fraction_theta_full 1.000
_diffrn_measured_fraction_theta_max 0.943
_diffrn_measurement_details
;
List of Runs (angles in degrees, time in seconds):

  # Type    Start    End  Width  t~exp~   \w     \q     \k     \f   Frames
#--------------------------------------------------------------------------
  1  \w   -118.00  62.00   0.50    4.00    --  -28.00  45.00 180.00  360
  2  \w   -118.00  22.00   0.50    4.00    --  -28.00  45.00  90.00  280
  3  \w   -118.00 -43.50   0.50    4.00    --  -28.00  45.00   0.00  149
;
_diffrn_measurement_device 'abstract diffractometer'
_diffrn_measurement_device_type 'dtrek-CrysAlisPro-abstract goniometer imported rigaku-d*trek images'
_diffrn_measurement_method '\w scans'
_diffrn_orient_matrix_type 'CrysAlisPro convention (1999,Acta A55,543-557)'
_diffrn_orient_matrix_UB_11 0.0744116000
_diffrn_orient_matrix_UB_12 0.0580903000
_diffrn_orient_matrix_UB_13 0.0028347000
_diffrn_orient_matrix_UB_21 -0.0471255000
_diffrn_orient_matrix_UB_22 0.0758325000
_diffrn_orient_matrix_UB_23 0.0150444000
_diffrn_orient_matrix_UB_31 0.0493200000
_diffrn_orient_matrix_UB_32 -0.0151681000
_diffrn_orient_matrix_UB_33 0.0862915000
_diffrn_radiation_monochromator graphite
_diffrn_radiation_probe x-ray
_diffrn_radiation_type MoK\a
_diffrn_radiation_wavelength 0.71073
_diffrn_reflns_av_R_equivalents 0.0206
_diffrn_reflns_av_unetI/netI 0.0210
_diffrn_reflns_Laue_measured_fraction_full 1.000
_diffrn_reflns_Laue_measured_fraction_max 0.943
_diffrn_reflns_limit_h_max 11
_diffrn_reflns_limit_h_min -11
_diffrn_reflns_limit_k_max 11
_diffrn_reflns_limit_k_min -10
_diffrn_reflns_limit_l_max 13
_diffrn_reflns_limit_l_min -13
_diffrn_reflns_number 4696
_diffrn_reflns_point_group_measured_fraction_full 1.000
_diffrn_reflns_point_group_measured_fraction_max 0.943
_diffrn_reflns_theta_full 25.242
_diffrn_reflns_theta_max 33.118
_diffrn_reflns_theta_min 2.516
_diffrn_source 'fine-focus sealed X-ray tube'
_diffrn_source_type 'Enhance (Mo) X-ray Source'
_exptl_absorpt_coefficient_mu 16.543
_exptl_absorpt_correction_T_max 1.00000
_exptl_absorpt_correction_T_min 0.09842
_exptl_absorpt_correction_type multi-scan
_exptl_absorpt_process_details
;
CrysAlisPro 1.171.39.46c (Rigaku Oxford Diffraction, 2018)
Empirical absorption correction using spherical harmonics,
 implemented in SCALE3 ABSPACK scaling algorithm.
;
_exptl_crystal_colour yellow
_exptl_crystal_colour_primary yellow
_exptl_crystal_density_diffrn 4.076
_exptl_crystal_description needle
_exptl_crystal_F_000 530
_refine_diff_density_max 1.616
_refine_diff_density_min -1.110
_refine_diff_density_rms 0.218
_refine_ls_extinction_method none
_refine_ls_goodness_of_fit_ref 1.098
_refine_ls_hydrogen_treatment mixed
_refine_ls_matrix_type full
_refine_ls_number_parameters 100
_refine_ls_number_reflns 1766
_refine_ls_number_restraints 12
_refine_ls_restrained_S_all 1.097
_refine_ls_R_factor_all 0.0267
_refine_ls_R_factor_gt 0.0250
_refine_ls_shift/su_max 0.001
_refine_ls_shift/su_mean 0.000
_refine_ls_structure_factor_coef Fsqd
_refine_ls_weighting_details 'w=1/[\s^2^(Fo^2^)+(0.0349P)^2^+1.2867P] where P=(Fo^2^+2Fc^2^)/3'
_refine_ls_weighting_scheme calc
_refine_ls_wR_factor_gt 0.0645
_refine_ls_wR_factor_ref 0.0652
_reflns_Friedel_coverage 0.000
_reflns_number_gt 1673
_reflns_number_total 1766
_reflns_threshold_expression 'I > 2\s(I)'
_cod_data_source_file d1ce00190f2.cif
_cod_data_source_block x
_cod_depositor_comments 'Adding full bibliography for 7242583--7242585.cif.'
_cod_original_formula_sum 'Ca H3 Ni2 O10.50 Se3'
_cod_database_code 7242583
_shelx_shelxl_version_number 2016/6
_shelx_space_group_comment
;
The symmetry employed for this shelxl refinement is uniquely defined
by the following loop, which should always be used as a source of
symmetry information in preference to the above space-group names.
They are only intended as comments.
;
_reflns_odcompleteness_completeness 94.25
_reflns_odcompleteness_iscentric 1
_reflns_odcompleteness_theta 33.04
_olex2_refinement_description
;
1. Fixed Uiso
 At 1.5 times of:
  All O(H,H) groups
2. Restrained distances
 H1WA-H1WA_$1
 2.2 with sigma of 0.01
 O1W-H1WA = O1W-H1WB
 0.82 with sigma of 0.01
 H1WA-H1WB
 1.39 with sigma of 0.01
 H1WA-Ca1 \\sim H1WB-Ca1
 with sigma of 0.02
 H1BA-O1B \\sim H1BB-O1B
 with sigma of 0.02
3. Uiso/Uaniso restraints and constraints
O1W \\sim O1B: within 2A with sigma of 0.02 and sigma for terminal atoms of 0.04
4. Others
 Fixed Sof: O1W(0.5) H1WA(0.5) H1WB(0.5) O1B(0.25) H1BA(0.25) H1BB(0.25)
5.a Riding coordinates:
 O1B(H1BA,H1BB)
;
_olex2_submission_special_instructions 'No special instructions were received'
_oxdiff_exptl_absorpt_empirical_details
;
Empirical correction (ABSPACK) includes:
- Absorption correction using spherical harmonics
- Frame scaling
- Detector area scaling
;
_oxdiff_exptl_absorpt_empirical_full_max 2.927
_oxdiff_exptl_absorpt_empirical_full_min 0.570

loop_
_space_group_symop_operation_xyz
'x, y, z'
'-x, y+1/2, -z'
'-x, -y, -z'
'x, -y-1/2, z'

loop_
_atom_site_label
_atom_site_type_symbol
_atom_site_fract_x
_atom_site_fract_y
_atom_site_fract_z
_atom_site_U_iso_or_equiv
_atom_site_adp_type
_atom_site_occupancy
_atom_site_site_symmetry_order
_atom_site_calc_flag
_atom_site_refinement_flags_posn
_atom_site_refinement_flags_adp
_atom_site_refinement_flags_occupancy
_atom_site_disorder_assembly
_atom_site_disorder_group
Ni1 Ni 0.17566(5) 0.55836(4) 0.31368(4) 0.00793(8) Uani 1 1 d . . . . .
Se1 Se 0.00571(5) 0.250000 0.04630(4) 0.00805(8) Uani 1 2 d S T P . .
Se2 Se 0.03168(5) 0.250000 0.48116(4) 0.00757(8) Uani 1 2 d S T P A .
Se3 Se 0.53616(5) 0.250000 0.32552(4) 0.00748(8) Uani 1 2 d S T P . .
O1 O -0.0462(3) 0.4269(3) 0.1415(2) 0.0126(4) Uani 1 1 d . . . . .
O2 O -0.1920(4) 0.250000 -0.1431(3) 0.0091(5) Uani 1 2 d S T P . .
O3 O 0.1934(3) 0.4230(3) 0.5192(2) 0.0106(3) Uani 1 1 d . . . . .
O4 O 0.0144(4) 0.250000 0.6658(3) 0.0101(5) Uani 1 2 d S T P . .
O5 O 0.3935(3) 0.4343(3) 0.2743(3) 0.0128(4) Uani 1 1 d . . . . .
O6 O 0.6194(4) 0.250000 0.5379(3) 0.0109(5) Uani 1 2 d S T P A .
Ca1 Ca 0.46928(11) 0.250000 0.71527(11) 0.01446(15) Uani 1 2 d DS T P . .
O1W O 0.406(2) 0.415(3) 0.9263(15) 0.125(7) Uani 0.5 1 d D U . A 1
H1WA H 0.441(7) 0.370(5) 1.019(3) 0.187 Uiso 0.5 1 d DR . . B 1
H1WB H 0.31(2) 0.48(3) 0.897(6) 0.187 Uiso 0.5 1 d DR . . C 1
O1B O 0.3676(18) 0.250000 0.9217(16) 0.097(8) Uani 0.5 2 d DS TU P A 2
H1BA H 0.253935 0.250000 0.869843 0.146 Uiso 0.5 2 d DRS T P A 2
H1BB H 0.405345 0.230130 1.019863 0.146 Uiso 0.25 1 d DR . . A 2

loop_
_atom_site_aniso_label
_atom_site_aniso_U_11
_atom_site_aniso_U_22
_atom_site_aniso_U_33
_atom_site_aniso_U_23
_atom_site_aniso_U_13
_atom_site_aniso_U_12
Ni1 0.00878(14) 0.00797(15) 0.00638(15) -0.00018(10) 0.00259(11) -0.00064(10)
Se1 0.00687(15) 0.00978(16) 0.00565(15) 0.000 0.00089(12) 0.000
Se2 0.00623(14) 0.00944(16) 0.00708(15) 0.000 0.00287(12) 0.000
Se3 0.00634(14) 0.00863(15) 0.00709(16) 0.000 0.00250(12) 0.000
O1 0.0124(8) 0.0135(9) 0.0107(8) -0.0059(7) 0.0037(7) -0.0023(7)
O2 0.0081(10) 0.0108(11) 0.0046(10) 0.000 -0.0008(8) 0.000
O3 0.0099(8) 0.0115(8) 0.0101(8) 0.0014(6) 0.0039(6) -0.0031(6)
O4 0.0127(11) 0.0106(11) 0.0093(11) 0.000 0.0070(9) 0.000
O5 0.0112(8) 0.0113(9) 0.0141(9) 0.0032(7) 0.0036(7) 0.0042(7)
O6 0.0109(11) 0.0121(12) 0.0063(11) 0.000 0.0004(9) 0.000
Ca1 0.0093(3) 0.0167(4) 0.0151(3) 0.000 0.0029(3) 0.000
O1W 0.119(11) 0.22(2) 0.061(7) -0.042(10) 0.059(7) -0.052(12)
O1B 0.027(5) 0.24(3) 0.029(6) 0.000 0.014(4) 0.000

loop_
_atom_type_symbol
_atom_type_description
_atom_type_scat_dispersion_real
_atom_type_scat_dispersion_imag
_atom_type_scat_source
Ca Ca 0.2262 0.3064 'International Tables Vol C Tables 4.2.6.8 and 6.1.1.4'
H H 0.0000 0.0000 'International Tables Vol C Tables 4.2.6.8 and 6.1.1.4'
Ni Ni 0.3393 1.1124 'International Tables Vol C Tables 4.2.6.8 and 6.1.1.4'
O O 0.0106 0.0060 'International Tables Vol C Tables 4.2.6.8 and 6.1.1.4'
Se Se -0.0929 2.2259 'International Tables Vol C Tables 4.2.6.8 and 6.1.1.4'

loop_
_geom_angle_atom_site_label_1
_geom_angle_atom_site_label_2
_geom_angle_atom_site_label_3
_geom_angle
_geom_angle_site_symmetry_1
_geom_angle_site_symmetry_3
_geom_angle_publ_flag
O1 Ni1 O2 93.48(9) . 3_565 ?
O1 Ni1 O3 99.51(8) . . ?
O1 Ni1 O4 89.02(9) . 3_566 ?
O1 Ni1 O5 98.90(8) . . ?
O1 Ni1 O6 166.89(8) . 3_666 ?
O3 Ni1 O2 165.85(8) . 3_565 ?
O3 Ni1 O4 91.61(9) . 3_566 ?
O3 Ni1 O5 101.01(8) . . ?
O3 Ni1 O6 90.74(9) . 3_666 ?
O4 Ni1 O2 82.97(9) 3_566 3_565 ?
O4 Ni1 O6 82.50(9) 3_566 3_666 ?
O5 Ni1 O2 82.35(9) . 3_565 ?
O5 Ni1 O4 163.70(8) . 3_566 ?
O5 Ni1 O6 87.03(9) . 3_666 ?
O6 Ni1 O2 75.63(9) 3_666 3_565 ?
O1 Se1 O1 100.19(15) 4_565 . ?
O1 Se1 O2 100.97(9) . . ?
O1 Se1 O2 100.97(9) 4_565 . ?
O3 Se2 O3 95.51(13) . 4_565 ?
O3 Se2 Ca1 51.31(7) 4_565 . ?
O3 Se2 Ca1 51.31(7) . . ?
O4 Se2 O3 99.16(9) . . ?
O4 Se2 O3 99.16(9) . 4_565 ?
O4 Se2 Ca1 82.11(10) . . ?
O5 Se3 O5 106.86(14) . 4_565 ?
O5 Se3 O6 101.26(9) . . ?
O5 Se3 O6 101.27(9) 4_565 . ?
Se1 O1 Ni1 116.44(11) . . ?
Ni1 O2 Ni1 83.22(10) 2_545 3_565 ?
Ni1 O2 Ca1 90.41(8) 2_545 1_454 ?
Ni1 O2 Ca1 90.41(8) 3_565 1_454 ?
Se1 O2 Ni1 113.85(11) . 2_545 ?
Se1 O2 Ni1 113.85(11) . 3_565 ?
Se1 O2 Ca1 146.72(15) . 1_454 ?
Ni1 O3 Ca1 126.62(9) . . ?
Se2 O3 Ni1 114.68(10) . . ?
Se2 O3 Ca1 95.84(8) . . ?
Ni1 O4 Ni1 83.97(10) 2_546 3_566 ?
Se2 O4 Ni1 115.44(11) . 3_566 ?
Se2 O4 Ni1 115.44(11) . 2_546 ?
Ni1 O5 Ca1 87.31(7) . 3_666 ?
Se3 O5 Ni1 142.60(12) . . ?
Se3 O5 Ca1 120.40(10) . 3_666 ?
Ni1 O6 Ni1 83.29(10) 3_666 2_646 ?
Ni1 O6 Ca1 91.89(9) 2_646 . ?
Ni1 O6 Ca1 91.89(9) 3_666 . ?
Se3 O6 Ni1 121.38(11) . 2_646 ?
Se3 O6 Ni1 121.38(11) . 3_666 ?
Se3 O6 Ca1 133.29(15) . . ?
Ni1 Ca1 Ni1 52.104(17) 3_666 2_646 ?
Se2 Ca1 Ni1 132.09(3) . 2_646 ?
Se2 Ca1 Ni1 132.09(3) . 3_666 ?
O2 Ca1 Ni1 41.41(5) 1_656 2_646 ?
O2 Ca1 Ni1 41.41(5) 1_656 3_666 ?
O2 Ca1 Se2 171.65(7) 1_656 . ?
O2 Ca1 O3 143.72(6) 1_656 4_565 ?
O2 Ca1 O3 143.72(6) 1_656 . ?
O2 Ca1 O5 68.22(5) 1_656 3_666 ?
O2 Ca1 O5 68.22(5) 1_656 2_646 ?
O2 Ca1 O1W 97.3(3) 1_656 4_565 ?
O2 Ca1 O1W 97.3(4) 1_656 . ?
O3 Ca1 Ni1 103.54(5) 4_565 2_646 ?
O3 Ca1 Ni1 103.54(5) . 3_666 ?
O3 Ca1 Ni1 133.33(6) 4_565 3_666 ?
O3 Ca1 Ni1 133.33(6) . 2_646 ?
O3 Ca1 Se2 32.86(5) 4_565 . ?
O3 Ca1 Se2 32.86(5) . . ?
O3 Ca1 O3 61.94(9) . 4_565 ?
O3 Ca1 O5 77.33(6) . 3_666 ?
O3 Ca1 O5 136.14(7) . 2_646 ?
O3 Ca1 O5 136.14(7) 4_565 3_666 ?
O3 Ca1 O5 77.32(6) 4_565 2_646 ?
O5 Ca1 Ni1 40.42(5) 2_646 2_646 ?
O5 Ca1 Ni1 92.37(5) 3_666 2_646 ?
O5 Ca1 Ni1 40.42(5) 3_666 3_666 ?
O5 Ca1 Ni1 92.37(5) 2_646 3_666 ?
O5 Ca1 Se2 110.06(5) 3_666 . ?
O5 Ca1 Se2 110.06(5) 2_646 . ?
O5 Ca1 O5 132.08(10) 3_666 2_646 ?
O6 Ca1 Ni1 41.35(5) . 3_666 ?
O6 Ca1 Ni1 41.34(5) . 2_646 ?
O6 Ca1 Se2 104.93(7) . . ?
O6 Ca1 O2 66.71(9) . 1_656 ?
O6 Ca1 O3 92.89(8) . 4_565 ?
O6 Ca1 O3 92.89(8) . . ?
O6 Ca1 O5 72.64(6) . 3_666 ?
O6 Ca1 O5 72.64(6) . 2_646 ?
O6 Ca1 O1W 147.3(4) . . ?
O6 Ca1 O1W 147.3(4) . 4_565 ?
O1W Ca1 Ni1 137.5(4) . 2_646 ?
O1W Ca1 Ni1 107.8(4) . 3_666 ?
O1W Ca1 Ni1 107.8(4) 4_565 2_646 ?
O1W Ca1 Ni1 137.5(4) 4_565 3_666 ?
O1W Ca1 Se2 90.0(3) 4_565 . ?
O1W Ca1 Se2 90.0(3) . . ?
O1W Ca1 O3 113.7(3) 4_565 . ?
O1W Ca1 O3 84.1(4) . . ?
O1W Ca1 O3 84.1(4) 4_565 4_565 ?
O1W Ca1 O3 113.7(4) . 4_565 ?
O1W Ca1 O5 129.7(5) 4_565 3_666 ?
O1W Ca1 O5 74.9(4) . 3_666 ?
O1W Ca1 O5 74.9(4) 4_565 2_646 ?
O1W Ca1 O5 129.7(5) . 2_646 ?
O1W Ca1 O1W 58.9(9) 4_565 . ?
O1B Ca1 Se2 83.8(3) . . ?
O1B Ca1 O3 94.6(3) . . ?
O1B Ca1 O6 171.3(3) . . ?
O1B Ca1 O1W 30.0(4) . 4_565 ?

loop_
_geom_bond_atom_site_label_1
_geom_bond_atom_site_label_2
_geom_bond_distance
_geom_bond_site_symmetry_2
_geom_bond_publ_flag
Ni1 O1 2.003(2) . ?
Ni1 O2 2.116(2) 3_565 ?
Ni1 O3 2.0407(19) . ?
Ni1 O4 2.101(2) 3_566 ?
Ni1 O5 2.077(2) . ?
Ni1 O6 2.115(2) 3_666 ?
Se1 O1 1.691(2) 4_565 ?
Se1 O1 1.691(2) . ?
Se1 O2 1.737(3) . ?
Se2 O3 1.7142(19) . ?
Se2 O3 1.7142(19) 4_565 ?
Se2 O4 1.712(3) . ?
Se2 Ca1 3.1432(9) . ?
Se3 O5 1.6829(19) . ?
Se3 O5 1.6830(19) 4_565 ?
Se3 O6 1.726(3) . ?
O2 Ca1 2.385(3) 1_454 ?
O3 Ca1 2.466(2) . ?
O5 Ca1 2.534(2) 3_666 ?
O6 Ca1 2.333(3) . ?
Ca1 O1W 2.458(13) 4_565 ?
Ca1 O1W 2.458(13) . ?
Ca1 O1B 2.294(13) . ?

loop_
_geom_hbond_atom_site_label_D
_geom_hbond_atom_site_label_H
_geom_hbond_atom_site_label_A
_geom_hbond_distance_DH
_geom_hbond_distance_HA
_geom_hbond_distance_DA
_geom_hbond_angle_DHA
_geom_hbond_site_symmetry_A
O1W H1WA Se3 0.824(10) 2.666(19) 3.487(14) 175(6) 1_556
O1W H1WA O5 0.824(10) 2.51(5) 3.157(11) 137(6) 1_556
O1W H1WB O1 0.824(10) 2.05(8) 2.843(17) 161(21) 3_566
O1B H1BB Se3 0.81 2.48 3.277(13) 166.1 1_556
O1B H1BB O5 0.81 2.61 3.356(12) 153.5 4_566
